data_4077478
loop_
_publ_author_name
'Schulz, S.'
'Raab, M.'
'Nieger, M.'
'Niecke, E.'

_publ_section_title
;
 Syntheses and X-ray Structures of Novel Main Group
 Bis(dialkylamino)phosphinimides&#x2020;
;
_journal_issue 13
_journal_name_full Organometallics
_journal_page_first 2616
_journal_paper_doi 10.1021/om000059e
_journal_volume 19
_journal_year 2000
_chemical_formula_sum 'C27 H55 Al N3 P'
_chemical_formula_weight 479.69
_chemical_name_systematic
; 
 Bis(dicyclohexylamino)phosphoranimin-N-trimethylalane 
;
_space_group_IT_number 2
_symmetry_cell_setting triclinic
_symmetry_space_group_name_Hall '-P 1'
_symmetry_space_group_name_H-M 'P -1'
_atom_sites_solution_hydrogens geom
_atom_sites_solution_primary direct
_atom_sites_solution_secondary difmap
_audit_creation_method SHELXL-97
_cell_angle_alpha 95.024(3)
_cell_angle_beta 105.047(4)
_cell_angle_gamma 111.370(4)
_cell_formula_units_Z 2
_cell_length_a 10.5525(7)
_cell_length_b 10.8527(9)
_cell_length_c 15.0268(11)
_cell_measurement_reflns_used 7967
_cell_measurement_temperature 123(2)
_cell_volume 1515.6(2)
_computing_cell_refinement DENZO-SMN
_computing_data_collection Collect
_computing_data_reduction DENZO-SMN
_computing_molecular_graphics XP
_computing_publication_material 'SHELXL-97 (Sheldrick, 1997)'
_computing_structure_refinement 'SHELXL-97 (Sheldrick, 1997)'
_computing_structure_solution 'SHELXS-97 (Sheldrick, 1990)'
_diffrn_ambient_temperature 123(2)
_diffrn_measured_fraction_theta_full 0.981
_diffrn_measured_fraction_theta_max 0.981
_diffrn_measurement_device_type 'Nonius KappaCCD'
_diffrn_measurement_method 'rotation in phi and omega, 2 deg.'
_diffrn_radiation_monochromator graphite
_diffrn_radiation_source 'fine-focus sealed tube'
_diffrn_radiation_type MoK\a
_diffrn_radiation_wavelength 0.71073
_diffrn_reflns_av_R_equivalents 0.0401
_diffrn_reflns_av_sigmaI/netI 0.0733
_diffrn_reflns_limit_h_max 12
_diffrn_reflns_limit_h_min -9
_diffrn_reflns_limit_k_max 12
_diffrn_reflns_limit_k_min -12
_diffrn_reflns_limit_l_max 17
_diffrn_reflns_limit_l_min -17
_diffrn_reflns_number 10221
_diffrn_reflns_theta_full 25.00
_diffrn_reflns_theta_max 25.00
_diffrn_reflns_theta_min 2.58
_exptl_absorpt_coefficient_mu 0.138
_exptl_absorpt_correction_T_max '0.9864 (theor.)'
_exptl_absorpt_correction_T_min '0.9470 (theor.)'
_exptl_absorpt_correction_type none
_exptl_crystal_colour colorless
_exptl_crystal_density_diffrn 1.051
_exptl_crystal_density_method 'not measured'
_exptl_crystal_description plates
_exptl_crystal_F_000 532
_exptl_crystal_size_max 0.40
_exptl_crystal_size_mid 0.20
_exptl_crystal_size_min 0.10
_refine_diff_density_max 0.287
_refine_diff_density_min -0.260
_refine_diff_density_rms 0.043
_refine_ls_extinction_method none
_refine_ls_goodness_of_fit_ref 0.953
_refine_ls_hydrogen_treatment mixed
_refine_ls_matrix_type full
_refine_ls_number_parameters 295
_refine_ls_number_reflns 5224
_refine_ls_number_restraints 2
_refine_ls_restrained_S_all 0.954
_refine_ls_R_factor_all 0.0649
_refine_ls_R_factor_gt 0.0410
_refine_ls_shift/su_max 0.000
_refine_ls_shift/su_mean 0.000
_refine_ls_structure_factor_coef Fsqd
_refine_ls_weighting_details 'calc w=1/[\s^2^(Fo^2^)+(0.0503P)^2^+0.0000P] where P=(Fo^2^+2Fc^2^)/3'
_refine_ls_weighting_scheme calc
_refine_ls_wR_factor_gt 0.0970
_refine_ls_wR_factor_ref 0.1032
_reflns_number_gt 3635
_reflns_number_total 5224
_reflns_threshold_expression >2sigma(I)
_cod_data_source_file om000059e.cif
_cod_data_source_block compound_1
_cod_original_sg_symbol_H-M 'P-1 (No.2)'
_cod_database_code 4077478

loop_
_symmetry_equiv_pos_as_xyz
'x, y, z'
'-x, -y, -z'

loop_
_atom_site_label
_atom_site_type_symbol
_atom_site_fract_x
_atom_site_fract_y
_atom_site_fract_z
_atom_site_U_iso_or_equiv
_atom_site_adp_type
_atom_site_occupancy
_atom_site_symmetry_multiplicity
_atom_site_calc_flag
_atom_site_refinement_flags
P1 P 0.39079(5) 0.51932(5) 0.26425(3) 0.02063(15) Uani 1 1 d D
H1P H 0.4336(17) 0.5363(17) 0.3590(9) 0.025 Uiso 1 1 d D
N1 N 0.42385(16) 0.39611(16) 0.22812(11) 0.0235(4) Uani 1 1 d D
H1N H 0.3971(19) 0.3757(19) 0.1686(10) 0.028 Uiso 1 1 d D
Al1 Al 0.52817(6) 0.29913(6) 0.29432(4) 0.02781(18) Uani 1 1 d .
C1 C 0.3939(2) 0.1049(2) 0.25414(15) 0.0396(6) Uani 1 1 d .
H1A H 0.3730 0.0756 0.1864 0.059 Uiso 1 1 calc R
H1B H 0.3047 0.0931 0.2676 0.059 Uiso 1 1 calc R
H1C H 0.4381 0.0506 0.2886 0.059 Uiso 1 1 calc R
C2 C 0.5765(2) 0.3667(2) 0.43051(15) 0.0442(6) Uani 1 1 d .
H2A H 0.4881 0.3457 0.4471 0.066 Uiso 1 1 calc R
H2B H 0.6317 0.4648 0.4457 0.066 Uiso 1 1 calc R
H2C H 0.6337 0.3231 0.4663 0.066 Uiso 1 1 calc R
C3 C 0.7028(2) 0.3385(3) 0.25568(18) 0.0532(7) Uani 1 1 d .
H3A H 0.6750 0.3035 0.1880 0.080 Uiso 1 1 calc R
H3B H 0.7611 0.2952 0.2905 0.080 Uiso 1 1 calc R
H3C H 0.7585 0.4364 0.2695 0.080 Uiso 1 1 calc R
N2 N 0.48156(15) 0.66895(15) 0.24682(10) 0.0206(4) Uani 1 1 d .
C4 C 0.47191(19) 0.68226(19) 0.14787(12) 0.0226(5) Uani 1 1 d .
H4 H 0.3895 0.5997 0.1064 0.027 Uiso 1 1 calc R
C5 C 0.60664(19) 0.6855(2) 0.12483(13) 0.0265(5) Uani 1 1 d .
H5A H 0.6916 0.7639 0.1667 0.032 Uiso 1 1 calc R
H5B H 0.6208 0.6023 0.1364 0.032 Uiso 1 1 calc R
C6 C 0.5929(2) 0.6960(2) 0.02238(14) 0.0331(5) Uani 1 1 d .
H6A H 0.6836 0.7046 0.0106 0.040 Uiso 1 1 calc R
H6B H 0.5155 0.6122 -0.0193 0.040 Uiso 1 1 calc R
C7 C 0.5598(2) 0.8169(2) -0.00125(14) 0.0355(6) Uani 1 1 d .
H7A H 0.6416 0.9015 0.0358 0.043 Uiso 1 1 calc R
H7B H 0.5465 0.8179 -0.0688 0.043 Uiso 1 1 calc R
C8 C 0.4257(2) 0.8104(2) 0.02057(14) 0.0340(5) Uani 1 1 d .
H8A H 0.3426 0.7295 -0.0202 0.041 Uiso 1 1 calc R
H8B H 0.4077 0.8911 0.0067 0.041 Uiso 1 1 calc R
C9 C 0.4403(2) 0.8039(2) 0.12359(14) 0.0296(5) Uani 1 1 d .
H9A H 0.5189 0.8878 0.1643 0.036 Uiso 1 1 calc R
H9B H 0.3504 0.7972 0.1357 0.036 Uiso 1 1 calc R
C10 C 0.59814(19) 0.77838(19) 0.32330(13) 0.0228(5) Uani 1 1 d .
H10 H 0.6494 0.8493 0.2920 0.027 Uiso 1 1 calc R
C11 C 0.70970(19) 0.7347(2) 0.38115(14) 0.0285(5) Uani 1 1 d .
H11A H 0.6638 0.6642 0.4138 0.034 Uiso 1 1 calc R
H11B H 0.7493 0.6955 0.3388 0.034 Uiso 1 1 calc R
C12 C 0.8305(2) 0.8539(2) 0.45325(14) 0.0322(5) Uani 1 1 d .
H12A H 0.8817 0.9209 0.4204 0.039 Uiso 1 1 calc R
H12B H 0.8998 0.8225 0.4916 0.039 Uiso 1 1 calc R
C13 C 0.7734(2) 0.9206(2) 0.51735(14) 0.0325(5) Uani 1 1 d .
H13A H 0.8535 1.0005 0.5614 0.039 Uiso 1 1 calc R
H13B H 0.7307 0.8564 0.5549 0.039 Uiso 1 1 calc R
C14 C 0.6607(2) 0.9641(2) 0.46043(15) 0.0372(6) Uani 1 1 d .
H14A H 0.7063 1.0364 0.4289 0.045 Uiso 1 1 calc R
H14B H 0.6204 1.0012 0.5033 0.045 Uiso 1 1 calc R
C15 C 0.5401(2) 0.8458(2) 0.38667(13) 0.0275(5) Uani 1 1 d .
H15A H 0.4726 0.8786 0.3478 0.033 Uiso 1 1 calc R
H15B H 0.4867 0.7786 0.4185 0.033 Uiso 1 1 calc R
N3 N 0.21987(15) 0.48955(15) 0.21941(10) 0.0205(4) Uani 1 1 d .
C16 C 0.17377(19) 0.60227(19) 0.23603(13) 0.0220(5) Uani 1 1 d .
H16 H 0.2609 0.6881 0.2497 0.026 Uiso 1 1 calc R
C17 C 0.0641(2) 0.6069(2) 0.14904(13) 0.0269(5) Uani 1 1 d .
H17A H -0.0257 0.5248 0.1334 0.032 Uiso 1 1 calc R
H17B H 0.1014 0.6091 0.0949 0.032 Uiso 1 1 calc R
C18 C 0.0334(2) 0.7329(2) 0.16732(14) 0.0326(5) Uani 1 1 d .
H18A H 0.1213 0.8149 0.1769 0.039 Uiso 1 1 calc R
H18B H -0.0416 0.7328 0.1117 0.039 Uiso 1 1 calc R
C19 C -0.0163(2) 0.7368(2) 0.25346(14) 0.0340(5) Uani 1 1 d .
H19A H -0.0293 0.8217 0.2660 0.041 Uiso 1 1 calc R
H19B H -0.1100 0.6603 0.2409 0.041 Uiso 1 1 calc R
C20 C 0.0911(2) 0.7280(2) 0.33951(14) 0.0340(5) Uani 1 1 d .
H20A H 0.0528 0.7249 0.3932 0.041 Uiso 1 1 calc R
H20B H 0.1815 0.8098 0.3564 0.041 Uiso 1 1 calc R
C21 C 0.1221(2) 0.6029(2) 0.32164(13) 0.0273(5) Uani 1 1 d .
H21A H 0.1964 0.6026 0.3775 0.033 Uiso 1 1 calc R
H21B H 0.0341 0.5206 0.3109 0.033 Uiso 1 1 calc R
C22 C 0.10409(19) 0.35063(19) 0.19992(13) 0.0238(5) Uani 1 1 d .
H22 H 0.0139 0.3643 0.1948 0.029 Uiso 1 1 calc R
C23 C 0.1200(2) 0.2718(2) 0.27837(14) 0.0293(5) Uani 1 1 d .
H23A H 0.1288 0.3255 0.3381 0.035 Uiso 1 1 calc R
H23B H 0.2082 0.2550 0.2872 0.035 Uiso 1 1 calc R
C24 C -0.0102(2) 0.1370(2) 0.25372(17) 0.0419(6) Uani 1 1 d .
H24A H 0.0045 0.0842 0.3030 0.050 Uiso 1 1 calc R
H24B H -0.0965 0.1543 0.2523 0.050 Uiso 1 1 calc R
C25 C -0.0341(2) 0.0555(2) 0.15893(17) 0.0452(6) Uani 1 1 d .
H25A H 0.0487 0.0316 0.1620 0.054 Uiso 1 1 calc R
H25B H -0.1208 -0.0295 0.1441 0.054 Uiso 1 1 calc R
C26 C -0.0524(2) 0.1346(2) 0.08160(16) 0.0428(6) Uani 1 1 d .
H26A H -0.1393 0.1529 0.0753 0.051 Uiso 1 1 calc R
H26B H -0.0648 0.0805 0.0210 0.051 Uiso 1 1 calc R
C27 C 0.0785(2) 0.2678(2) 0.10447(14) 0.0326(5) Uani 1 1 d .
H27A H 0.0636 0.3202 0.0550 0.039 Uiso 1 1 calc R
H27B H 0.1640 0.2493 0.1054 0.039 Uiso 1 1 calc R

loop_
_atom_site_aniso_label
_atom_site_aniso_U_11
_atom_site_aniso_U_22
_atom_site_aniso_U_33
_atom_site_aniso_U_23
_atom_site_aniso_U_13
_atom_site_aniso_U_12
P1 0.0193(3) 0.0185(3) 0.0221(3) 0.0039(2) 0.0066(2) 0.0054(2)
N1 0.0254(9) 0.0227(10) 0.0198(9) 0.0021(8) 0.0050(8) 0.0089(8)
Al1 0.0274(3) 0.0278(4) 0.0319(4) 0.0106(3) 0.0102(3) 0.0135(3)
C1 0.0509(14) 0.0302(14) 0.0474(14) 0.0137(11) 0.0224(12) 0.0209(12)
C2 0.0540(15) 0.0389(15) 0.0367(14) 0.0154(11) 0.0087(12) 0.0173(13)
C3 0.0378(14) 0.0643(19) 0.0643(18) 0.0180(14) 0.0175(13) 0.0258(14)
N2 0.0212(8) 0.0176(9) 0.0181(9) 0.0019(7) 0.0066(7) 0.0026(7)
C4 0.0216(10) 0.0207(11) 0.0216(11) 0.0038(9) 0.0059(9) 0.0052(9)
C5 0.0263(11) 0.0267(12) 0.0282(11) 0.0053(9) 0.0110(10) 0.0110(10)
C6 0.0311(12) 0.0405(14) 0.0285(12) 0.0093(10) 0.0126(10) 0.0126(11)
C7 0.0329(12) 0.0403(15) 0.0265(12) 0.0134(10) 0.0098(10) 0.0056(11)
C8 0.0317(12) 0.0302(13) 0.0369(13) 0.0162(10) 0.0080(11) 0.0086(10)
C9 0.0282(11) 0.0265(12) 0.0372(13) 0.0112(10) 0.0136(10) 0.0110(10)
C10 0.0219(10) 0.0177(11) 0.0226(11) 0.0025(9) 0.0073(9) 0.0012(9)
C11 0.0204(11) 0.0281(13) 0.0322(12) -0.0045(10) 0.0051(10) 0.0088(10)
C12 0.0227(11) 0.0293(13) 0.0349(12) -0.0050(10) 0.0039(10) 0.0058(10)
C13 0.0262(11) 0.0322(13) 0.0295(12) -0.0060(10) 0.0032(10) 0.0076(10)
C14 0.0349(12) 0.0291(13) 0.0381(13) -0.0096(10) 0.0038(11) 0.0111(11)
C15 0.0270(11) 0.0230(12) 0.0289(12) -0.0011(9) 0.0035(10) 0.0110(10)
N3 0.0196(8) 0.0133(9) 0.0257(9) 0.0022(7) 0.0060(7) 0.0047(7)
C16 0.0228(10) 0.0153(11) 0.0272(11) 0.0011(9) 0.0077(9) 0.0076(9)
C17 0.0301(11) 0.0244(12) 0.0255(11) 0.0045(9) 0.0060(10) 0.0120(10)
C18 0.0352(12) 0.0276(13) 0.0370(13) 0.0077(10) 0.0071(11) 0.0174(11)
C19 0.0323(12) 0.0276(13) 0.0448(14) 0.0021(10) 0.0121(11) 0.0162(10)
C20 0.0351(12) 0.0331(13) 0.0360(13) -0.0010(10) 0.0142(11) 0.0160(11)
C21 0.0265(11) 0.0299(13) 0.0248(11) 0.0039(9) 0.0073(9) 0.0116(10)
C22 0.0181(10) 0.0166(11) 0.0329(12) 0.0039(9) 0.0047(9) 0.0051(9)
C23 0.0251(11) 0.0244(12) 0.0371(13) 0.0104(10) 0.0098(10) 0.0076(10)
C24 0.0262(12) 0.0312(14) 0.0698(17) 0.0269(13) 0.0161(12) 0.0088(11)
C25 0.0262(12) 0.0191(13) 0.0731(18) 0.0060(12) -0.0009(12) 0.0021(10)
C26 0.0317(13) 0.0232(13) 0.0544(15) -0.0041(11) -0.0049(11) 0.0052(11)
C27 0.0311(12) 0.0238(12) 0.0330(12) 0.0000(10) 0.0024(10) 0.0066(10)

loop_
_atom_type_symbol
_atom_type_description
_atom_type_scat_dispersion_real
_atom_type_scat_dispersion_imag
_atom_type_scat_source
C C 0.0033 0.0016 'International Tables Vol C Tables 4.2.6.8 and 6.1.1.4'
H H 0.0000 0.0000 'International Tables Vol C Tables 4.2.6.8 and 6.1.1.4'
N N 0.0061 0.0033 'International Tables Vol C Tables 4.2.6.8 and 6.1.1.4'
Al Al 0.0645 0.0514 'International Tables Vol C Tables 4.2.6.8 and 6.1.1.4'
P P 0.1023 0.0942 'International Tables Vol C Tables 4.2.6.8 and 6.1.1.4'

loop_
_geom_angle_atom_site_label_1
_geom_angle_atom_site_label_2
_geom_angle_atom_site_label_3
_geom_angle
N1 P1 N2 118.18(8)
N1 P1 N3 111.46(8)
N2 P1 N3 106.36(8)
N1 P1 H1P 105.0(7)
N2 P1 H1P 102.9(7)
N3 P1 H1P 112.8(7)
P1 N1 Al1 131.82(10)
P1 N1 H1N 111.8(13)
Al1 N1 H1N 116.0(13)
N1 Al1 C2 107.20(8)
N1 Al1 C3 107.14(9)
C2 Al1 C3 111.65(11)
N1 Al1 C1 105.40(9)
C2 Al1 C1 112.14(9)
C3 Al1 C1 112.82(10)
Al1 C1 H1A 109.5
Al1 C1 H1B 109.5
H1A C1 H1B 109.5
Al1 C1 H1C 109.5
H1A C1 H1C 109.5
H1B C1 H1C 109.5
Al1 C2 H2A 109.5
Al1 C2 H2B 109.5
H2A C2 H2B 109.5
Al1 C2 H2C 109.5
H2A C2 H2C 109.5
H2B C2 H2C 109.5
Al1 C3 H3A 109.5
Al1 C3 H3B 109.5
H3A C3 H3B 109.5
Al1 C3 H3C 109.5
H3A C3 H3C 109.5
H3B C3 H3C 109.5
C10 N2 C4 118.02(14)
C10 N2 P1 122.92(12)
C4 N2 P1 117.15(12)
N2 C4 C9 112.59(14)
N2 C4 C5 111.83(15)
C9 C4 C5 110.83(15)
N2 C4 H4 107.1
C9 C4 H4 107.1
C5 C4 H4 107.1
C6 C5 C4 110.91(16)
C6 C5 H5A 109.5
C4 C5 H5A 109.5
C6 C5 H5B 109.5
C4 C5 H5B 109.5
H5A C5 H5B 108.0
C7 C6 C5 111.62(16)
C7 C6 H6A 109.3
C5 C6 H6A 109.3
C7 C6 H6B 109.3
C5 C6 H6B 109.3
H6A C6 H6B 108.0
C8 C7 C6 110.61(16)
C8 C7 H7A 109.5
C6 C7 H7A 109.5
C8 C7 H7B 109.5
C6 C7 H7B 109.5
H7A C7 H7B 108.1
C7 C8 C9 111.04(17)
C7 C8 H8A 109.4
C9 C8 H8A 109.4
C7 C8 H8B 109.4
C9 C8 H8B 109.4
H8A C8 H8B 108.0
C4 C9 C8 110.75(16)
C4 C9 H9A 109.5
C8 C9 H9A 109.5
C4 C9 H9B 109.5
C8 C9 H9B 109.5
H9A C9 H9B 108.1
N2 C10 C11 113.92(15)
N2 C10 C15 112.12(14)
C11 C10 C15 110.93(15)
N2 C10 H10 106.4
C11 C10 H10 106.4
C15 C10 H10 106.4
C12 C11 C10 110.87(17)
C12 C11 H11A 109.5
C10 C11 H11A 109.5
C12 C11 H11B 109.5
C10 C11 H11B 109.5
H11A C11 H11B 108.1
C11 C12 C13 111.13(15)
C11 C12 H12A 109.4
C13 C12 H12A 109.4
C11 C12 H12B 109.4
C13 C12 H12B 109.4
H12A C12 H12B 108.0
C12 C13 C14 110.98(17)
C12 C13 H13A 109.4
C14 C13 H13A 109.4
C12 C13 H13B 109.4
C14 C13 H13B 109.4
H13A C13 H13B 108.0
C13 C14 C15 111.30(17)
C13 C14 H14A 109.4
C15 C14 H14A 109.4
C13 C14 H14B 109.4
C15 C14 H14B 109.4
H14A C14 H14B 108.0
C14 C15 C10 111.34(15)
C14 C15 H15A 109.4
C10 C15 H15A 109.4
C14 C15 H15B 109.4
C10 C15 H15B 109.4
H15A C15 H15B 108.0
C16 N3 C22 114.76(13)
C16 N3 P1 118.36(11)
C22 N3 P1 121.89(12)
N3 C16 C21 113.24(15)
N3 C16 C17 112.50(14)
C21 C16 C17 111.27(15)
N3 C16 H16 106.4
C21 C16 H16 106.4
C17 C16 H16 106.4
C16 C17 C18 109.91(15)
C16 C17 H17A 109.7
C18 C17 H17A 109.7
C16 C17 H17B 109.7
C18 C17 H17B 109.7
H17A C17 H17B 108.2
C19 C18 C17 111.07(17)
C19 C18 H18A 109.4
C17 C18 H18A 109.4
C19 C18 H18B 109.4
C17 C18 H18B 109.4
H18A C18 H18B 108.0
C20 C19 C18 111.41(16)
C20 C19 H19A 109.3
C18 C19 H19A 109.3
C20 C19 H19B 109.3
C18 C19 H19B 109.3
H19A C19 H19B 108.0
C19 C20 C21 111.42(16)
C19 C20 H20A 109.3
C21 C20 H20A 109.3
C19 C20 H20B 109.3
C21 C20 H20B 109.3
H20A C20 H20B 108.0
C16 C21 C20 110.09(16)
C16 C21 H21A 109.6
C20 C21 H21A 109.6
C16 C21 H21B 109.6
C20 C21 H21B 109.6
H21A C21 H21B 108.2
N3 C22 C23 115.13(15)
N3 C22 C27 112.30(14)
C23 C22 C27 111.79(17)
N3 C22 H22 105.6
C23 C22 H22 105.6
C27 C22 H22 105.6
C22 C23 C24 110.17(17)
C22 C23 H23A 109.6
C24 C23 H23A 109.6
C22 C23 H23B 109.6
C24 C23 H23B 109.6
H23A C23 H23B 108.1
C25 C24 C23 111.39(16)
C25 C24 H24A 109.4
C23 C24 H24A 109.4
C25 C24 H24B 109.4
C23 C24 H24B 109.4
H24A C24 H24B 108.0
C26 C25 C24 111.15(19)
C26 C25 H25A 109.4
C24 C25 H25A 109.4
C26 C25 H25B 109.4
C24 C25 H25B 109.4
H25A C25 H25B 108.0
C25 C26 C27 110.23(18)
C25 C26 H26A 109.6
C27 C26 H26A 109.6
C25 C26 H26B 109.6
C27 C26 H26B 109.6
H26A C26 H26B 108.1
C26 C27 C22 110.71(16)
C26 C27 H27A 109.5
C22 C27 H27A 109.5
C26 C27 H27B 109.5
C22 C27 H27B 109.5
H27A C27 H27B 108.1

loop_
_geom_bond_atom_site_label_1
_geom_bond_atom_site_label_2
_geom_bond_distance
P1 N1 1.5861(16)
P1 N2 1.6415(15)
P1 N3 1.6485(15)
P1 H1P 1.351(13)
N1 Al1 1.9411(18)
N1 H1N 0.847(14)
Al1 C2 1.977(2)
Al1 C3 1.985(2)
Al1 C1 1.993(2)
C1 H1A 0.9800
C1 H1B 0.9800
C1 H1C 0.9800
C2 H2A 0.9800
C2 H2B 0.9800
C2 H2C 0.9800
C3 H3A 0.9800
C3 H3B 0.9800
C3 H3C 0.9800
N2 C10 1.485(2)
N2 C4 1.487(2)
C4 C9 1.526(3)
C4 C5 1.537(2)
C4 H4 1.0000
C5 C6 1.527(3)
C5 H5A 0.9900
C5 H5B 0.9900
C6 C7 1.524(3)
C6 H6A 0.9900
C6 H6B 0.9900
C7 C8 1.513(3)
C7 H7A 0.9900
C7 H7B 0.9900
C8 C9 1.526(3)
C8 H8A 0.9900
C8 H8B 0.9900
C9 H9A 0.9900
C9 H9B 0.9900
C10 C11 1.521(3)
C10 C15 1.525(2)
C10 H10 1.0000
C11 C12 1.519(3)
C11 H11A 0.9900
C11 H11B 0.9900
C12 C13 1.520(2)
C12 H12A 0.9900
C12 H12B 0.9900
C13 C14 1.523(3)
C13 H13A 0.9900
C13 H13B 0.9900
C14 C15 1.524(3)
C14 H14A 0.9900
C14 H14B 0.9900
C15 H15A 0.9900
C15 H15B 0.9900
N3 C16 1.496(2)
N3 C22 1.499(2)
C16 C21 1.522(2)
C16 C17 1.523(3)
C16 H16 1.0000
C17 C18 1.534(3)
C17 H17A 0.9900
C17 H17B 0.9900
C18 C19 1.520(3)
C18 H18A 0.9900
C18 H18B 0.9900
C19 C20 1.518(3)
C19 H19A 0.9900
C19 H19B 0.9900
C20 C21 1.526(3)
C20 H20A 0.9900
C20 H20B 0.9900
C21 H21A 0.9900
C21 H21B 0.9900
C22 C23 1.526(3)
C22 C27 1.528(3)
C22 H22 1.0000
C23 C24 1.530(3)
C23 H23A 0.9900
C23 H23B 0.9900
C24 C25 1.518(3)
C24 H24A 0.9900
C24 H24B 0.9900
C25 C26 1.518(3)
C25 H25A 0.9900
C25 H25B 0.9900
C26 C27 1.525(3)
C26 H26A 0.9900
C26 H26B 0.9900
C27 H27A 0.9900
C27 H27B 0.9900

loop_
_geom_torsion_atom_site_label_1
_geom_torsion_atom_site_label_2
_geom_torsion_atom_site_label_3
_geom_torsion_atom_site_label_4
_geom_torsion
N2 P1 N1 Al1 104.78(12)
N3 P1 N1 Al1 -131.57(11)
P1 N1 Al1 C2 6.98(15)
P1 N1 Al1 C3 -113.00(14)
P1 N1 Al1 C1 126.61(12)
N1 P1 N2 C10 -105.61(14)
N3 P1 N2 C10 128.24(13)
N1 P1 N2 C4 58.30(16)
N3 P1 N2 C4 -67.84(13)
C10 N2 C4 C9 -63.6(2)
P1 N2 C4 C9 131.66(14)
C10 N2 C4 C5 62.0(2)
P1 N2 C4 C5 -102.77(16)
N2 C4 C5 C6 178.71(15)
C9 C4 C5 C6 -54.8(2)
C4 C5 C6 C7 54.9(2)
C5 C6 C7 C8 -56.2(2)
C6 C7 C8 C9 57.3(2)
N2 C4 C9 C8 -177.80(14)
C5 C4 C9 C8 56.1(2)
C7 C8 C9 C4 -57.7(2)
C4 N2 C10 C11 -113.40(17)
P1 N2 C10 C11 50.39(18)
C4 N2 C10 C15 119.58(17)
P1 N2 C10 C15 -76.64(19)
N2 C10 C11 C12 176.04(14)
C15 C10 C11 C12 -56.3(2)
C10 C11 C12 C13 56.9(2)
C11 C12 C13 C14 -56.2(2)
C12 C13 C14 C15 55.1(2)
C13 C14 C15 C10 -54.8(2)
N2 C10 C15 C14 -176.04(16)
C11 C10 C15 C14 55.3(2)
N1 P1 N3 C16 -172.07(12)
N2 P1 N3 C16 -41.96(14)
N1 P1 N3 C22 34.24(15)
N2 P1 N3 C22 164.35(12)
C22 N3 C16 C21 61.92(19)
P1 N3 C16 C21 -93.60(16)
C22 N3 C16 C17 -65.33(18)
P1 N3 C16 C17 139.15(13)
N3 C16 C17 C18 -174.01(14)
C21 C16 C17 C18 57.7(2)
C16 C17 C18 C19 -56.2(2)
C17 C18 C19 C20 55.4(2)
C18 C19 C20 C21 -55.4(2)
N3 C16 C21 C20 174.47(15)
C17 C16 C21 C20 -57.6(2)
C19 C20 C21 C16 56.1(2)
C16 N3 C22 C23 -109.42(17)
P1 N3 C22 C23 45.14(19)
C16 N3 C22 C27 121.11(17)
P1 N3 C22 C27 -84.33(18)
N3 C22 C23 C24 175.40(15)
C27 C22 C23 C24 -54.9(2)
C22 C23 C24 C25 55.2(2)
C23 C24 C25 C26 -57.2(2)
C24 C25 C26 C27 57.5(2)
C25 C26 C27 C22 -56.8(2)
N3 C22 C27 C26 -172.63(16)
C23 C22 C27 C26 56.2(2)
